data_4307981
loop_
_publ_author_name
'Sumito Ishizu'
'Hiroyasu Sugiyama'
'Brian K. Breedlove'
'Kazuko Matsumoto'

_publ_section_title
;
C-H Cleavage and Double Alkyl Additions to the Disulfido Ligand in
Dicyanido-Bridged Ru2S2 Complexes
;
_journal_name_full 'Inorganic Chemistry'
_journal_page_first 3726
_journal_page_last 3735
_journal_paper_doi 10.1021/ic062460k
_journal_volume 46
_journal_year 2007
_chemical_formula_sum 'C23 H44 Cl2 F3 N2 O15 P4 Ru2 S3'
_chemical_formula_weight 1138.70
_chemical_name_systematic
;
?
;
_space_group_IT_number 29
_symmetry_cell_setting orthorhombic
_symmetry_space_group_name_Hall 'P 2c -2ac'
_symmetry_space_group_name_H-M 'P c a 21'
_atom_sites_solution_hydrogens geom
_atom_sites_solution_primary direct
_atom_sites_solution_secondary difmap
_audit_creation_method SHELXL-97
_cell_angle_alpha 90.00
_cell_angle_beta 90.00
_cell_angle_gamma 90.00
_cell_formula_units_Z 4
_cell_length_a 18.818(12)
_cell_length_b 13.172(8)
_cell_length_c 17.090(10)
_cell_measurement_reflns_used 'reflections from 45 data frames'
_cell_measurement_temperature 293(2)
_cell_volume 4236(4)
_computing_cell_refinement 'Bruker SMART'
_computing_data_collection 'Bruker SMART'
_computing_data_reduction 'Bruker SAINT'
_computing_molecular_graphics 'Bruker SHELXTL'
_computing_publication_material 'Bruker SHELXTL'
_computing_structure_refinement 'SHELXL-97 (Sheldrick, 1997)'
_computing_structure_solution 'SHELXS-97 (Sheldrick, 1990)'
_diffrn_ambient_temperature 293(2)
_diffrn_measured_fraction_theta_full 0.980
_diffrn_measured_fraction_theta_max 0.980
_diffrn_measurement_device_type 'CCD area detector'
_diffrn_measurement_method 'phi and omega scans'
_diffrn_radiation_monochromator graphite
_diffrn_radiation_source 'fine-focus sealed tube'
_diffrn_radiation_type MoK\a
_diffrn_radiation_wavelength 0.71073
_diffrn_reflns_av_R_equivalents 0.0497
_diffrn_reflns_av_sigmaI/netI 0.0566
_diffrn_reflns_limit_h_max 23
_diffrn_reflns_limit_h_min -24
_diffrn_reflns_limit_k_max 16
_diffrn_reflns_limit_k_min -16
_diffrn_reflns_limit_l_max 21
_diffrn_reflns_limit_l_min -13
_diffrn_reflns_number 24025
_diffrn_reflns_theta_full 27.54
_diffrn_reflns_theta_max 27.54
_diffrn_reflns_theta_min 1.89
_diffrn_standards_number '50 standard frames at start and end'
_exptl_absorpt_coefficient_mu 1.213
_exptl_absorpt_correction_type multi-scan
_exptl_absorpt_process_details 'Blessing,R., Acta Cryst. (1995) A51 33-38.'
_exptl_crystal_density_diffrn 1.785
_exptl_crystal_density_method 'not measured'
_exptl_crystal_F_000 2292
_refine_diff_density_max 1.506
_refine_diff_density_min -1.313
_refine_diff_density_rms 0.134
_refine_ls_abs_structure_details 'Flack H D (1983), Acta Cryst. A39, 876-881'
_refine_ls_abs_structure_Flack 0.00(6)
_refine_ls_extinction_method none
_refine_ls_goodness_of_fit_ref 1.017
_refine_ls_hydrogen_treatment mixed
_refine_ls_matrix_type full
_refine_ls_number_parameters 459
_refine_ls_number_reflns 7492
_refine_ls_number_restraints 1
_refine_ls_restrained_S_all 1.017
_refine_ls_R_factor_all 0.0755
_refine_ls_R_factor_gt 0.0541
_refine_ls_shift/su_max 0.052
_refine_ls_shift/su_mean 0.002
_refine_ls_structure_factor_coef Fsqd
_refine_ls_weighting_details 'calc w=1/[\s^2^(Fo^2^)+(0.0832P)^2^+8.5083P] where P=(Fo^2^+2Fc^2^)/3'
_refine_ls_weighting_scheme calc
_refine_ls_wR_factor_gt 0.1342
_refine_ls_wR_factor_ref 0.1539
_reflns_number_gt 5870
_reflns_number_total 7492
_reflns_threshold_expression >2sigma(I)
_cod_data_source_file ic062460ksi20070204_124206_03.cif
_cod_data_source_block complex5Cl
_cod_depositor_comments
;
The following automatic conversions were performed:
'_symmetry_cell_setting' value 'Orthorhombic' changed to 'orthorhombic'
according to '/home/saulius/struct/CIF-dictionaries/cif_core.dic'
dictionary named 'cif_core.dic' version 2.4.1 from 2010-06-29.

Automatic conversion script
Id: cif_fix_enum 1527 2010-12-29 10:47:43Z saulius 
;
_cod_database_code 4307981

loop_
_symmetry_equiv_pos_as_xyz
'x, y, z'
'-x, -y, z+1/2'
'x+1/2, -y, z'
'-x+1/2, y, z+1/2'

loop_
_atom_site_label
_atom_site_type_symbol
_atom_site_fract_x
_atom_site_fract_y
_atom_site_fract_z
_atom_site_U_iso_or_equiv
_atom_site_adp_type
_atom_site_occupancy
_atom_site_symmetry_multiplicity
_atom_site_calc_flag
_atom_site_refinement_flags
_atom_site_disorder_assembly
_atom_site_disorder_group
Ru1 Ru -0.00438(3) -0.10325(4) 0.78209(4) 0.03403(15) Uani 1 1 d . . .
Ru2 Ru 0.00364(3) 0.16614(4) 0.78824(4) 0.03532(15) Uani 1 1 d . . .
Cl2 Cl -0.04224(10) 0.03726(14) 0.69267(13) 0.0402(4) Uani 1 1 d . . .
Cl1 Cl 0.08854(10) 0.02472(14) 0.81457(13) 0.0413(4) Uani 1 1 d . . .
S1 S -0.07268(12) -0.04201(16) 0.88256(14) 0.0460(5) Uani 1 1 d . . .
S2 S -0.07862(10) 0.10897(16) 0.87631(14) 0.0438(5) Uani 1 1 d . . .
P3 P 0.04994(11) 0.26303(17) 0.88136(15) 0.0456(5) Uani 1 1 d . . .
P1 P 0.04808(12) -0.21864(18) 0.85567(15) 0.0490(5) Uani 1 1 d . . .
P2 P -0.09551(11) -0.20313(19) 0.75091(15) 0.0482(5) Uani 1 1 d . . .
P4 P -0.06834(11) 0.29172(17) 0.75368(15) 0.0454(5) Uani 1 1 d . . .
N1 N 0.0555(3) -0.1492(5) 0.6874(4) 0.0362(14) Uani 1 1 d . . .
C17 C 0.1539(5) 0.0201(6) 0.5797(5) 0.046(2) Uani 1 1 d . . .
H17 H 0.1168 0.0217 0.6157 0.055 Uiso 1 1 calc R . .
C22 C 0.1867(4) 0.1095(7) 0.5570(5) 0.049(2) Uani 1 1 d . . .
C19 C 0.2333(5) -0.0742(8) 0.4982(6) 0.058(2) Uani 1 1 d . . .
H19 H 0.2506 -0.1360 0.4801 0.070 Uiso 1 1 calc R . .
C18 C 0.1767(4) -0.0733(7) 0.5484(5) 0.0432(18) Uani 1 1 d . . .
C20 C 0.2649(5) 0.0132(9) 0.4742(7) 0.066(3) Uani 1 1 d . . .
H20 H 0.3012 0.0107 0.4373 0.080 Uiso 1 1 calc R . .
C15 C 0.1390(5) -0.1718(7) 0.5689(5) 0.050(2) Uani 1 1 d . . .
H15A H 0.1121 -0.1947 0.5238 0.060 Uiso 1 1 calc R . .
H15B H 0.1743 -0.2233 0.5807 0.060 Uiso 1 1 calc R . .
C13 C 0.0914(4) -0.1619(6) 0.6349(5) 0.0409(18) Uani 1 1 d . . .
C21 C 0.2434(5) 0.1063(8) 0.5043(6) 0.060(2) Uani 1 1 d . . .
H21 H 0.2665 0.1658 0.4895 0.072 Uiso 1 1 calc R . .
S3 S 0.18685(18) 0.5134(2) 0.6038(2) 0.0752(8) Uiso 1 1 d . . .
O12 O -0.0345(4) 0.3990(5) 0.7429(6) 0.077(2) Uani 1 1 d . . .
O7 O 0.0952(3) 0.2084(5) 0.9487(4) 0.0539(16) Uani 1 1 d . . .
O3 O 0.1306(3) -0.2031(5) 0.8739(5) 0.0634(18) Uani 1 1 d . . .
O2 O 0.0440(4) -0.3273(5) 0.8177(5) 0.075(2) Uani 1 1 d . . .
O1 O 0.0223(4) -0.2355(6) 0.9426(5) 0.071(2) Uani 1 1 d . . .
O11 O -0.1080(4) 0.2785(6) 0.6735(4) 0.0650(18) Uani 1 1 d . . .
O6 O -0.0794(4) -0.2803(6) 0.6866(6) 0.081(2) Uani 1 1 d . . .
O9 O -0.0074(3) 0.3283(6) 0.9265(5) 0.069(2) Uani 1 1 d . . .
O8 O 0.1061(3) 0.3446(5) 0.8565(5) 0.0638(19) Uani 1 1 d . . .
N2 N 0.0764(3) 0.2038(5) 0.7009(5) 0.0417(16) Uani 1 1 d . . .
O5 O -0.1591(4) -0.1499(7) 0.7062(9) 0.126(5) Uani 1 1 d . . .
O4 O -0.1435(6) -0.2528(9) 0.8127(7) 0.120(4) Uani 1 1 d . . .
O10 O -0.1293(4) 0.3168(5) 0.8149(4) 0.0661(19) Uani 1 1 d . . .
C14 C 0.1147(5) 0.2085(6) 0.6517(6) 0.049(2) Uani 1 1 d . . .
C16 C 0.1644(7) 0.2121(7) 0.5861(7) 0.073(3) Uani 1 1 d . . .
H16A H 0.2064 0.2494 0.6021 0.088 Uiso 1 1 calc R . .
H16B H 0.1425 0.2491 0.5434 0.088 Uiso 1 1 calc R . .
C7 C 0.0663(6) 0.1357(9) 1.0021(7) 0.064(3) Uani 1 1 d . . .
H7A H 0.0495 0.0778 0.9735 0.096 Uiso 1 1 calc R . .
H7B H 0.0275 0.1658 1.0303 0.096 Uiso 1 1 calc R . .
H7C H 0.1025 0.1148 1.0382 0.096 Uiso 1 1 calc R . .
F1 F 0.3181(6) 0.5560(8) 0.5712(7) 0.137(4) Uiso 1 1 d . . .
C3 C 0.1837(5) -0.1984(10) 0.8124(7) 0.072(3) Uani 1 1 d . . .
H3A H 0.1786 -0.1358 0.7841 0.108 Uiso 1 1 calc R . .
H3B H 0.1773 -0.2545 0.7773 0.108 Uiso 1 1 calc R . .
H3C H 0.2303 -0.2017 0.8352 0.108 Uiso 1 1 calc R . .
F3 F 0.2694(8) 0.4589(10) 0.4982(9) 0.170(5) Uiso 1 1 d . . .
C23 C 0.2523(10) 0.5383(11) 0.5385(12) 0.098(4) Uiso 1 1 d . . .
O13 O 0.2109(6) 0.4361(8) 0.6514(7) 0.112(3) Uiso 1 1 d . . .
C5 C -0.2046(5) -0.0750(9) 0.7358(9) 0.079(4) Uani 1 1 d . . .
H5A H -0.1862 -0.0499 0.7845 0.118 Uiso 1 1 calc R . .
H5B H -0.2509 -0.1035 0.7443 0.118 Uiso 1 1 calc R . .
H5C H -0.2080 -0.0202 0.6990 0.118 Uiso 1 1 calc R . .
F2 F 0.2462(7) 0.6160(9) 0.4920(9) 0.168(5) Uiso 1 1 d . . .
C11 C -0.1696(6) 0.2136(10) 0.6681(9) 0.088(4) Uani 1 1 d . . .
H11A H -0.2110 0.2504 0.6849 0.132 Uiso 1 1 calc R . .
H11B H -0.1631 0.1552 0.7009 0.132 Uiso 1 1 calc R . .
H11C H -0.1759 0.1921 0.6148 0.132 Uiso 1 1 calc R . .
O14 O 0.1761(7) 0.6050(9) 0.6384(8) 0.128(4) Uiso 1 1 d . . .
C4 C -0.1282(8) -0.3214(12) 0.8729(10) 0.107(5) Uani 1 1 d . . .
H4A H -0.1074 -0.2856 0.9162 0.160 Uiso 1 1 calc R . .
H4B H -0.0955 -0.3718 0.8543 0.160 Uiso 1 1 calc R . .
H4C H -0.1713 -0.3538 0.8897 0.160 Uiso 1 1 calc R . .
C9 C 0.0086(7) 0.3907(12) 0.9921(9) 0.096(5) Uani 1 1 d . . .
H9A H 0.0589 0.4025 0.9943 0.144 Uiso 1 1 calc R . .
H9B H -0.0065 0.3573 1.0392 0.144 Uiso 1 1 calc R . .
H9C H -0.0158 0.4544 0.9872 0.144 Uiso 1 1 calc R . .
O15 O 0.1372(9) 0.4712(11) 0.5512(11) 0.159(6) Uiso 1 1 d . . .
C1 C 0.0408(9) -0.1750(18) 1.0068(9) 0.144(8) Uani 1 1 d . . .
H1A H 0.0155 -0.1118 1.0041 0.216 Uiso 1 1 calc R . .
H1B H 0.0910 -0.1621 1.0060 0.216 Uiso 1 1 calc R . .
H1C H 0.0285 -0.2096 1.0544 0.216 Uiso 1 1 calc R . .
C6 C -0.1336(7) -0.3471(12) 0.6535(9) 0.107(6) Uani 1 1 d . . .
H6A H -0.1219 -0.3622 0.6001 0.160 Uiso 1 1 calc R . .
H6B H -0.1790 -0.3139 0.6555 0.160 Uiso 1 1 calc R . .
H6C H -0.1355 -0.4089 0.6831 0.160 Uiso 1 1 calc R . .
C8 C 0.1764(5) 0.3195(10) 0.8319(8) 0.077(3) Uani 1 1 d . . .
H8A H 0.1752 0.2588 0.8007 0.115 Uiso 1 1 calc R . .
H8B H 0.2058 0.3084 0.8770 0.115 Uiso 1 1 calc R . .
H8C H 0.1956 0.3742 0.8014 0.115 Uiso 1 1 calc R . .
C10 C -0.1730(8) 0.4049(10) 0.8075(12) 0.117(7) Uani 1 1 d . . .
H10A H -0.1769 0.4233 0.7533 0.176 Uiso 1 1 calc R . .
H10B H -0.1520 0.4600 0.8362 0.176 Uiso 1 1 calc R . .
H10C H -0.2194 0.3907 0.8281 0.176 Uiso 1 1 calc R . .
C12 C 0.0040(10) 0.4342(15) 0.6789(16) 0.143(9) Uani 1 1 d . . .
H12A H -0.0205 0.4169 0.6315 0.215 Uiso 1 1 calc R . .
H12B H 0.0503 0.4034 0.6788 0.215 Uiso 1 1 calc R . .
H12C H 0.0089 0.5066 0.6823 0.215 Uiso 1 1 calc R . .
C2 C 0.0805(11) -0.4156(10) 0.8512(14) 0.141(8) Uani 1 1 d . . .
H2A H 0.1279 -0.3968 0.8660 0.212 Uiso 1 1 calc R . .
H2B H 0.0824 -0.4690 0.8131 0.212 Uiso 1 1 calc R . .
H2C H 0.0551 -0.4387 0.8965 0.212 Uiso 1 1 calc R . .

loop_
_atom_site_aniso_label
_atom_site_aniso_U_11
_atom_site_aniso_U_22
_atom_site_aniso_U_33
_atom_site_aniso_U_23
_atom_site_aniso_U_13
_atom_site_aniso_U_12
Ru1 0.0293(3) 0.0414(3) 0.0314(3) 0.0004(3) 0.0014(3) -0.0026(2)
Ru2 0.0289(3) 0.0413(3) 0.0358(3) -0.0039(3) 0.0025(3) 0.0000(2)
Cl2 0.0346(9) 0.0489(10) 0.0370(10) 0.0020(8) -0.0038(8) 0.0002(7)
Cl1 0.0310(9) 0.0455(10) 0.0474(11) -0.0037(8) -0.0031(8) 0.0004(7)
S1 0.0458(11) 0.0520(12) 0.0403(11) 0.0004(9) 0.0128(9) -0.0058(9)
S2 0.0333(9) 0.0541(11) 0.0439(12) -0.0064(10) 0.0098(9) -0.0017(8)
P3 0.0346(10) 0.0516(12) 0.0505(13) -0.0120(11) -0.0015(10) 0.0025(9)
P1 0.0486(12) 0.0500(13) 0.0484(13) 0.0105(10) -0.0064(11) -0.0001(10)
P2 0.0348(11) 0.0577(13) 0.0521(13) -0.0060(11) 0.0036(10) -0.0114(9)
P4 0.0362(11) 0.0498(12) 0.0502(13) -0.0007(10) -0.0014(9) 0.0044(9)
N1 0.036(3) 0.039(3) 0.034(3) -0.008(3) -0.001(3) 0.002(3)
C17 0.036(4) 0.060(5) 0.041(5) 0.006(4) 0.012(3) 0.003(4)
C22 0.039(4) 0.064(6) 0.044(5) 0.004(4) 0.012(4) -0.008(4)
C19 0.042(5) 0.077(6) 0.055(6) -0.019(5) 0.011(4) 0.002(4)
C18 0.034(4) 0.060(5) 0.035(4) 0.003(4) 0.001(3) 0.001(4)
C20 0.039(5) 0.104(8) 0.056(7) -0.006(6) 0.023(5) -0.009(5)
C15 0.044(5) 0.058(5) 0.048(5) 0.003(4) 0.006(4) 0.011(4)
C13 0.037(4) 0.049(5) 0.038(4) 0.010(4) -0.003(4) 0.004(3)
C21 0.039(5) 0.084(7) 0.056(6) -0.002(5) 0.010(4) -0.009(5)
O12 0.074(5) 0.053(4) 0.105(7) 0.010(4) -0.008(5) -0.010(3)
O7 0.041(3) 0.070(4) 0.051(4) -0.009(3) -0.007(3) -0.005(3)
O3 0.041(3) 0.078(4) 0.072(5) 0.010(4) -0.009(3) 0.009(3)
O2 0.077(5) 0.050(4) 0.097(7) -0.004(4) -0.027(4) 0.008(3)
O1 0.072(5) 0.089(5) 0.051(4) 0.026(4) -0.006(4) -0.006(4)
O11 0.063(4) 0.085(5) 0.047(4) 0.005(3) -0.005(3) 0.011(4)
O6 0.047(4) 0.095(5) 0.101(6) -0.044(5) 0.011(4) -0.032(4)
O9 0.042(4) 0.081(5) 0.082(6) -0.040(4) -0.006(3) 0.010(3)
O8 0.047(4) 0.058(4) 0.086(6) -0.005(4) -0.011(4) -0.012(3)
N2 0.037(4) 0.032(3) 0.055(5) 0.004(3) 0.007(3) -0.001(3)
O5 0.052(5) 0.091(6) 0.236(14) -0.059(7) -0.055(7) 0.009(4)
O4 0.098(7) 0.156(9) 0.107(9) -0.018(7) 0.026(6) -0.075(7)
O10 0.055(4) 0.072(4) 0.071(5) -0.008(3) 0.013(3) 0.025(3)
C14 0.053(5) 0.042(5) 0.054(6) 0.003(4) 0.009(4) -0.010(4)
C16 0.089(8) 0.054(6) 0.077(8) 0.010(5) 0.048(6) -0.005(5)
C7 0.058(6) 0.084(7) 0.051(6) 0.014(5) -0.001(5) -0.002(5)
C3 0.048(5) 0.102(8) 0.065(7) -0.005(6) -0.002(5) 0.012(5)
C5 0.037(5) 0.085(7) 0.114(11) -0.025(7) -0.010(6) 0.007(5)
C11 0.043(6) 0.095(9) 0.125(12) -0.023(8) -0.011(6) 0.017(6)
C4 0.106(11) 0.118(11) 0.096(11) 0.043(10) -0.001(9) -0.041(9)
C9 0.080(9) 0.115(11) 0.093(11) -0.060(9) 0.004(7) 0.014(7)
C1 0.100(12) 0.29(3) 0.044(7) -0.016(12) -0.019(8) 0.017(15)
C6 0.086(9) 0.130(12) 0.103(11) -0.057(9) 0.019(8) -0.065(9)
C8 0.043(5) 0.108(9) 0.079(8) -0.002(7) 0.003(5) -0.009(5)
C10 0.087(9) 0.076(8) 0.19(2) -0.028(10) 0.055(10) 0.024(6)
C12 0.125(15) 0.113(12) 0.19(3) 0.042(16) 0.069(15) -0.015(10)
C2 0.177(18) 0.050(8) 0.20(2) 0.034(10) -0.041(17) 0.018(9)

loop_
_atom_type_symbol
_atom_type_description
_atom_type_scat_dispersion_real
_atom_type_scat_dispersion_imag
_atom_type_scat_source
C C 0.0033 0.0016 'International Tables Vol C Tables 4.2.6.8 and 6.1.1.4'
H H 0.0000 0.0000 'International Tables Vol C Tables 4.2.6.8 and 6.1.1.4'
N N 0.0061 0.0033 'International Tables Vol C Tables 4.2.6.8 and 6.1.1.4'
O O 0.0106 0.0060 'International Tables Vol C Tables 4.2.6.8 and 6.1.1.4'
F F 0.0171 0.0103 'International Tables Vol C Tables 4.2.6.8 and 6.1.1.4'
P P 0.1023 0.0942 'International Tables Vol C Tables 4.2.6.8 and 6.1.1.4'
S S 0.1246 0.1234 'International Tables Vol C Tables 4.2.6.8 and 6.1.1.4'
Cl Cl 0.1484 0.1585 'International Tables Vol C Tables 4.2.6.8 and 6.1.1.4'
Ru Ru -1.2594 0.8363 'International Tables Vol C Tables 4.2.6.8 and 6.1.1.4'

loop_
_geom_angle_atom_site_label_1
_geom_angle_atom_site_label_2
_geom_angle_atom_site_label_3
_geom_angle
_geom_angle_site_symmetry_1
_geom_angle_site_symmetry_3
_geom_angle_publ_flag
N1 Ru1 P1 90.0(2) . . ?
N1 Ru1 P2 93.42(19) . . ?
P1 Ru1 P2 94.24(10) . . ?
N1 Ru1 S1 175.99(19) . . ?
P1 Ru1 S1 93.81(11) . . ?
P2 Ru1 S1 87.44(9) . . ?
N1 Ru1 Cl1 89.42(18) . . ?
P1 Ru1 Cl1 91.44(9) . . ?
P2 Ru1 Cl1 173.64(9) . . ?
S1 Ru1 Cl1 89.34(8) . . ?
N1 Ru1 Cl2 83.89(19) . . ?
P1 Ru1 Cl2 169.95(8) . . ?
P2 Ru1 Cl2 94.10(9) . . ?
S1 Ru1 Cl2 92.15(8) . . ?
Cl1 Ru1 Cl2 80.53(7) . . ?
N2 Ru2 P3 96.8(2) . . ?
N2 Ru2 P4 91.91(19) . . ?
P3 Ru2 P4 90.10(10) . . ?
N2 Ru2 S2 173.7(2) . . ?
P3 Ru2 S2 89.04(10) . . ?
P4 Ru2 S2 90.43(9) . . ?
N2 Ru2 Cl1 83.45(19) . . ?
P3 Ru2 Cl1 92.79(9) . . ?
P4 Ru2 Cl1 174.79(9) . . ?
S2 Ru2 Cl1 93.95(9) . . ?
N2 Ru2 Cl2 85.5(2) . . ?
P3 Ru2 Cl2 172.51(9) . . ?
P4 Ru2 Cl2 96.96(9) . . ?
S2 Ru2 Cl2 88.44(8) . . ?
Cl1 Ru2 Cl2 80.36(7) . . ?
Ru1 Cl2 Ru2 90.28(9) . . ?
Ru1 Cl1 Ru2 90.89(8) . . ?
S2 S1 Ru1 110.01(11) . . ?
S1 S2 Ru2 109.01(11) . . ?
O8 P3 O9 102.7(4) . . ?
O8 P3 O7 98.3(4) . . ?
O9 P3 O7 104.9(4) . . ?
O8 P3 Ru2 117.7(3) . . ?
O9 P3 Ru2 113.2(3) . . ?
O7 P3 Ru2 117.8(3) . . ?
O2 P1 O1 104.2(5) . . ?
O2 P1 O3 104.2(4) . . ?
O1 P1 O3 97.6(4) . . ?
O2 P1 Ru1 111.7(3) . . ?
O1 P1 Ru1 119.7(3) . . ?
O3 P1 Ru1 117.3(3) . . ?
O6 P2 O4 109.2(5) . . ?
O6 P2 O5 95.6(6) . . ?
O4 P2 O5 94.4(7) . . ?
O6 P2 Ru1 114.3(3) . . ?
O4 P2 Ru1 122.7(4) . . ?
O5 P2 Ru1 115.9(4) . . ?
O12 P4 O11 101.0(5) . . ?
O12 P4 O10 100.6(5) . . ?
O11 P4 O10 104.8(4) . . ?
O12 P4 Ru2 117.2(3) . . ?
O11 P4 Ru2 116.1(3) . . ?
O10 P4 Ru2 114.9(3) . . ?
C13 N1 Ru1 171.2(6) . . ?
C22 C17 C18 120.0(8) . . ?
C17 C22 C21 119.8(9) . . ?
C17 C22 C16 123.3(8) . . ?
C21 C22 C16 117.0(8) . . ?
C20 C19 C18 121.5(9) . . ?
C19 C18 C17 118.9(9) . . ?
C19 C18 C15 120.0(8) . . ?
C17 C18 C15 121.1(7) . . ?
C19 C20 C21 120.6(9) . . ?
C13 C15 C18 113.0(7) . . ?
N1 C13 C15 176.4(9) . . ?
C20 C21 C22 119.1(9) . . ?
O14 S3 O13 116.6(8) . . ?
O14 S3 O15 121.9(9) . . ?
O13 S3 O15 107.6(8) . . ?
O14 S3 C23 102.9(8) . . ?
O13 S3 C23 107.1(8) . . ?
O15 S3 C23 97.9(10) . . ?
C12 O12 P4 127.4(12) . . ?
C7 O7 P3 123.8(6) . . ?
C3 O3 P1 122.2(7) . . ?
C2 O2 P1 122.5(10) . . ?
C1 O1 P1 125.5(10) . . ?
C11 O11 P4 120.3(8) . . ?
C6 O6 P2 122.7(8) . . ?
C9 O9 P3 123.6(7) . . ?
C8 O8 P3 123.1(7) . . ?
C14 N2 Ru2 169.3(7) . . ?
C5 O5 P2 126.8(11) . . ?
C4 O4 P2 131.4(11) . . ?
C10 O10 P4 121.8(9) . . ?
N2 C14 C16 178.4(10) . . ?
C14 C16 C22 113.9(8) . . ?
F3 C23 F2 109.5(18) . . ?
F3 C23 F1 97.4(15) . . ?
F2 C23 F1 101.1(14) . . ?
F3 C23 S3 112.0(13) . . ?
F2 C23 S3 119.4(14) . . ?
F1 C23 S3 114.7(15) . . ?

loop_
_geom_bond_atom_site_label_1
_geom_bond_atom_site_label_2
_geom_bond_distance
_geom_bond_site_symmetry_2
_geom_bond_publ_flag
Ru1 N1 2.063(7) . ?
Ru1 P1 2.206(3) . ?
Ru1 P2 2.226(2) . ?
Ru1 S1 2.292(3) . ?
Ru1 Cl1 2.491(2) . ?
Ru1 Cl2 2.504(2) . ?
Ru2 N2 2.086(7) . ?
Ru2 P3 2.218(3) . ?
Ru2 P4 2.218(2) . ?
Ru2 S2 2.286(2) . ?
Ru2 Cl1 2.495(2) . ?
Ru2 Cl2 2.509(2) . ?
S1 S2 1.995(3) . ?
P3 O8 1.567(7) . ?
P3 O9 1.581(7) . ?
P3 O7 1.602(7) . ?
P1 O2 1.573(7) . ?
P1 O1 1.579(8) . ?
P1 O3 1.597(7) . ?
P2 O6 1.528(8) . ?
P2 O4 1.535(10) . ?
P2 O5 1.583(10) . ?
P4 O12 1.561(7) . ?
P4 O11 1.569(7) . ?
P4 O10 1.587(7) . ?
N1 C13 1.136(10) . ?
C17 C22 1.384(12) . ?
C17 C18 1.408(12) . ?
C22 C21 1.397(12) . ?
C22 C16 1.500(14) . ?
C19 C20 1.359(15) . ?
C19 C18 1.368(12) . ?
C18 C15 1.520(13) . ?
C20 C21 1.390(14) . ?
C15 C13 1.445(12) . ?
S3 O14 1.359(12) . ?
S3 O13 1.380(12) . ?
S3 O15 1.410(17) . ?
S3 C23 1.69(2) . ?
O12 C12 1.39(2) . ?
O7 C7 1.430(12) . ?
O3 C3 1.451(13) . ?
O2 C2 1.467(15) . ?
O1 C1 1.400(19) . ?
O11 C11 1.444(14) . ?
O6 C6 1.461(12) . ?
O9 C9 1.423(14) . ?
O8 C8 1.427(12) . ?
N2 C14 1.108(11) . ?
O5 C5 1.403(14) . ?
O4 C4 1.400(18) . ?
O10 C10 1.428(14) . ?
C14 C16 1.461(13) . ?
F1 C23 1.38(2) . ?
F3 C23 1.293(18) . ?
C23 F2 1.299(19) . ?

loop_
_geom_torsion_atom_site_label_1
_geom_torsion_atom_site_label_2
_geom_torsion_atom_site_label_3
_geom_torsion_atom_site_label_4
_geom_torsion
_geom_torsion_site_symmetry_1
_geom_torsion_site_symmetry_2
_geom_torsion_site_symmetry_3
_geom_torsion_site_symmetry_4
_geom_torsion_publ_flag
N1 Ru1 Cl2 Ru2 -121.65(18) . . . . ?
P1 Ru1 Cl2 Ru2 -68.6(6) . . . . ?
P2 Ru1 Cl2 Ru2 145.34(8) . . . . ?
S1 Ru1 Cl2 Ru2 57.75(8) . . . . ?
Cl1 Ru1 Cl2 Ru2 -31.22(7) . . . . ?
N2 Ru2 Cl2 Ru1 115.30(19) . . . . ?
P3 Ru2 Cl2 Ru1 7.2(7) . . . . ?
P4 Ru2 Cl2 Ru1 -153.33(8) . . . . ?
S2 Ru2 Cl2 Ru1 -63.09(8) . . . . ?
Cl1 Ru2 Cl2 Ru1 31.19(7) . . . . ?
N1 Ru1 Cl1 Ru2 115.32(19) . . . . ?
P1 Ru1 Cl1 Ru2 -154.66(9) . . . . ?
P2 Ru1 Cl1 Ru2 -1.3(9) . . . . ?
S1 Ru1 Cl1 Ru2 -60.87(9) . . . . ?
Cl2 Ru1 Cl1 Ru2 31.42(8) . . . . ?
N2 Ru2 Cl1 Ru1 -117.9(2) . . . . ?
P3 Ru2 Cl1 Ru1 145.60(8) . . . . ?
P4 Ru2 Cl1 Ru1 -90.7(8) . . . . ?
S2 Ru2 Cl1 Ru1 56.37(9) . . . . ?
Cl2 Ru2 Cl1 Ru1 -31.36(7) . . . . ?
N1 Ru1 S1 S2 -23(3) . . . . ?
P1 Ru1 S1 S2 140.16(13) . . . . ?
P2 Ru1 S1 S2 -125.76(14) . . . . ?
Cl1 Ru1 S1 S2 48.76(13) . . . . ?
Cl2 Ru1 S1 S2 -31.74(13) . . . . ?
Ru1 S1 S2 Ru2 -12.16(15) . . . . ?
N2 Ru2 S2 S1 34.9(18) . . . . ?
P3 Ru2 S2 S1 -123.27(13) . . . . ?
P4 Ru2 S2 S1 146.63(13) . . . . ?
Cl1 Ru2 S2 S1 -30.54(13) . . . . ?
Cl2 Ru2 S2 S1 49.68(12) . . . . ?
N2 Ru2 P3 O8 13.2(4) . . . . ?
P4 Ru2 P3 O8 -78.7(3) . . . . ?
S2 Ru2 P3 O8 -169.2(3) . . . . ?
Cl1 Ru2 P3 O8 96.9(3) . . . . ?
Cl2 Ru2 P3 O8 120.5(7) . . . . ?
N2 Ru2 P3 O9 132.9(4) . . . . ?
P4 Ru2 P3 O9 41.0(4) . . . . ?
S2 Ru2 P3 O9 -49.4(4) . . . . ?
Cl1 Ru2 P3 O9 -143.3(4) . . . . ?
Cl2 Ru2 P3 O9 -119.7(7) . . . . ?
N2 Ru2 P3 O7 -104.3(3) . . . . ?
P4 Ru2 P3 O7 163.8(3) . . . . ?
S2 Ru2 P3 O7 73.4(3) . . . . ?
Cl1 Ru2 P3 O7 -20.5(3) . . . . ?
Cl2 Ru2 P3 O7 3.1(8) . . . . ?
N1 Ru1 P1 O2 -52.6(4) . . . . ?
P2 Ru1 P1 O2 40.8(4) . . . . ?
S1 Ru1 P1 O2 128.5(4) . . . . ?
Cl1 Ru1 P1 O2 -142.1(4) . . . . ?
Cl2 Ru1 P1 O2 -105.3(6) . . . . ?
N1 Ru1 P1 O1 -174.7(4) . . . . ?
P2 Ru1 P1 O1 -81.3(4) . . . . ?
S1 Ru1 P1 O1 6.4(4) . . . . ?
Cl1 Ru1 P1 O1 95.9(4) . . . . ?
Cl2 Ru1 P1 O1 132.6(6) . . . . ?
N1 Ru1 P1 O3 67.5(4) . . . . ?
P2 Ru1 P1 O3 160.9(4) . . . . ?
S1 Ru1 P1 O3 -111.4(4) . . . . ?
Cl1 Ru1 P1 O3 -22.0(4) . . . . ?
Cl2 Ru1 P1 O3 14.8(7) . . . . ?
N1 Ru1 P2 O6 10.9(5) . . . . ?
P1 Ru1 P2 O6 -79.3(4) . . . . ?
S1 Ru1 P2 O6 -173.0(4) . . . . ?
Cl1 Ru1 P2 O6 127.3(9) . . . . ?
Cl2 Ru1 P2 O6 95.0(4) . . . . ?
N1 Ru1 P2 O4 146.8(7) . . . . ?
P1 Ru1 P2 O4 56.6(6) . . . . ?
S1 Ru1 P2 O4 -37.1(6) . . . . ?
Cl1 Ru1 P2 O4 -96.7(11) . . . . ?
Cl2 Ru1 P2 O4 -129.0(6) . . . . ?
N1 Ru1 P2 O5 -98.8(6) . . . . ?
P1 Ru1 P2 O5 170.9(6) . . . . ?
S1 Ru1 P2 O5 77.2(6) . . . . ?
Cl1 Ru1 P2 O5 17.6(12) . . . . ?
Cl2 Ru1 P2 O5 -14.7(6) . . . . ?
N2 Ru2 P4 O12 -49.0(5) . . . . ?
P3 Ru2 P4 O12 47.8(4) . . . . ?
S2 Ru2 P4 O12 136.8(4) . . . . ?
Cl1 Ru2 P4 O12 -76.0(10) . . . . ?
Cl2 Ru2 P4 O12 -134.7(4) . . . . ?
N2 Ru2 P4 O11 70.4(4) . . . . ?
P3 Ru2 P4 O11 167.2(3) . . . . ?
S2 Ru2 P4 O11 -103.7(3) . . . . ?
Cl1 Ru2 P4 O11 43.5(9) . . . . ?
Cl2 Ru2 P4 O11 -15.2(3) . . . . ?
N2 Ru2 P4 O10 -166.9(4) . . . . ?
P3 Ru2 P4 O10 -70.0(3) . . . . ?
S2 Ru2 P4 O10 19.0(3) . . . . ?
Cl1 Ru2 P4 O10 166.2(8) . . . . ?
Cl2 Ru2 P4 O10 107.5(3) . . . . ?
P1 Ru1 N1 C13 -122(4) . . . . ?
P2 Ru1 N1 C13 143(4) . . . . ?
S1 Ru1 N1 C13 41(6) . . . . ?
Cl1 Ru1 N1 C13 -31(4) . . . . ?
Cl2 Ru1 N1 C13 50(4) . . . . ?
C18 C17 C22 C21 -1.4(14) . . . . ?
C18 C17 C22 C16 178.4(10) . . . . ?
C20 C19 C18 C17 -4.3(15) . . . . ?
C20 C19 C18 C15 175.1(10) . . . . ?
C22 C17 C18 C19 2.8(14) . . . . ?
C22 C17 C18 C15 -176.6(9) . . . . ?
C18 C19 C20 C21 4.4(18) . . . . ?
C19 C18 C15 C13 167.0(8) . . . . ?
C17 C18 C15 C13 -13.6(12) . . . . ?
Ru1 N1 C13 C15 10(17) . . . . ?
C18 C15 C13 N1 -10(14) . . . . ?
C19 C20 C21 C22 -2.9(17) . . . . ?
C17 C22 C21 C20 1.4(15) . . . . ?
C16 C22 C21 C20 -178.4(11) . . . . ?
O11 P4 O12 C12 -48.5(14) . . . . ?
O10 P4 O12 C12 -156.0(14) . . . . ?
Ru2 P4 O12 C12 78.7(14) . . . . ?
O8 P3 O7 C7 169.8(8) . . . . ?
O9 P3 O7 C7 64.2(8) . . . . ?
Ru2 P3 O7 C7 -62.8(8) . . . . ?
O2 P1 O3 C3 64.2(9) . . . . ?
O1 P1 O3 C3 171.0(8) . . . . ?
Ru1 P1 O3 C3 -59.7(9) . . . . ?
O1 P1 O2 C2 -55.2(13) . . . . ?
O3 P1 O2 C2 46.6(13) . . . . ?
Ru1 P1 O2 C2 174.2(11) . . . . ?
O2 P1 O1 C1 154.3(12) . . . . ?
O3 P1 O1 C1 47.5(12) . . . . ?
Ru1 P1 O1 C1 -80.0(12) . . . . ?
O12 P4 O11 C11 -153.6(8) . . . . ?
O10 P4 O11 C11 -49.4(8) . . . . ?
Ru2 P4 O11 C11 78.5(7) . . . . ?
O4 P2 O6 C6 43.4(13) . . . . ?
O5 P2 O6 C6 -53.3(12) . . . . ?
Ru1 P2 O6 C6 -174.9(10) . . . . ?
O8 P3 O9 C9 -56.6(12) . . . . ?
O7 P3 O9 C9 45.7(12) . . . . ?
Ru2 P3 O9 C9 175.4(11) . . . . ?
O9 P3 O8 C8 163.3(9) . . . . ?
O7 P3 O8 C8 55.9(9) . . . . ?
Ru2 P3 O8 C8 -71.6(9) . . . . ?
P3 Ru2 N2 C14 139(4) . . . . ?
P4 Ru2 N2 C14 -130(4) . . . . ?
S2 Ru2 N2 C14 -19(6) . . . . ?
Cl1 Ru2 N2 C14 47(4) . . . . ?
Cl2 Ru2 N2 C14 -34(4) . . . . ?
O6 P2 O5 C5 173.5(11) . . . . ?
O4 P2 O5 C5 63.7(12) . . . . ?
Ru1 P2 O5 C5 -66.0(13) . . . . ?
O6 P2 O4 C4 77.1(14) . . . . ?
O5 P2 O4 C4 174.6(14) . . . . ?
Ru1 P2 O4 C4 -60.7(15) . . . . ?
O12 P4 O10 C10 43.2(11) . . . . ?
O11 P4 O10 C10 -61.3(11) . . . . ?
Ru2 P4 O10 C10 170.1(10) . . . . ?
Ru2 N2 C14 C16 18(48) . . . . ?
N2 C14 C16 C22 -28(45) . . . . ?
C17 C22 C16 C14 11.4(16) . . . . ?
C21 C22 C16 C14 -168.8(10) . . . . ?
O14 S3 C23 F3 -179.0(15) . . . . ?
O13 S3 C23 F3 57.6(17) . . . . ?
O15 S3 C23 F3 -53.6(16) . . . . ?
O14 S3 C23 F2 -49.1(18) . . . . ?
O13 S3 C23 F2 -172.5(14) . . . . ?
O15 S3 C23 F2 76.3(16) . . . . ?
O14 S3 C23 F1 71.1(13) . . . . ?
O13 S3 C23 F1 -52.3(13) . . . . ?
O15 S3 C23 F1 -163.5(12) . . . . ?
